data_2219433
loop_
_publ_author_name
'Ma, Pei-Hua'
'Xiao, Xin'
'Zhang, Yun-Qian'
'Xue, Sai-Feng'
'Tao, Zhu'

_publ_section_title
;1,3,5,7,9,11,13,15-Octaazapentacyclo[9.5.1.1^3,9^.0^6,18^.0^14,17^]octadecane-4,8,12,16-tetrone
 monohydrate: a methylene-bridged glycoluril dimer
;
_journal_coeditor_code SJ2521
_journal_issue 9
_journal_name_full 'Acta Crystallographica Section E'
_journal_page_first o1795
_journal_paper_doi 10.1107/S160053680802429X
_journal_volume 64
_journal_year 2008
_chemical_formula_iupac 'C10 H12 N8 O4, H2 O'
_chemical_formula_moiety 'C10 H12 N8 O4, H2 O'
_chemical_formula_sum 'C10 H14 N8 O5'
_chemical_formula_weight 326.29
_chemical_name_common
;
1,1',6,6'-methylenebis(tetrahydroimidazo[4,5-d]imidazole-2,5(1H,3H)-dione)
monohydrate
;
_chemical_name_systematic
;1,3,5,7,9,11,13,15-Octaazapentacyclo[9.5.1.1^3,9^.0^6,18^.0^14,17^]octadecane-
4,8,12,16-tetrone
 monohydrate
;
_space_group_IT_number 59
_symmetry_cell_setting orthorhombic
_symmetry_space_group_name_Hall '-P 2ab 2a'
_symmetry_space_group_name_H-M 'P m m n :2'
_atom_sites_solution_hydrogens geom
_atom_sites_solution_primary direct
_atom_sites_solution_secondary difmap
_audit_creation_method SHELXL-97
_cell_angle_alpha 90.00
_cell_angle_beta 90.00
_cell_angle_gamma 90.00
_cell_formula_units_Z 2
_cell_length_a 10.292(3)
_cell_length_b 12.286(4)
_cell_length_c 4.9530(15)
_cell_measurement_reflns_used 616
_cell_measurement_temperature 298(2)
_cell_measurement_theta_max 25.1
_cell_measurement_theta_min 2.58
_cell_volume 626.3(3)
_computing_cell_refinement 'SAINT (Bruker, 2005)'
_computing_data_collection 'APEX2 (Bruker, 2005)'
_computing_data_reduction 'SAINT (Bruker, 2005)'
_computing_molecular_graphics 'ORTEP-3 for Windows (Farrugia, 1997)'
_computing_publication_material 'WinGX (Farrugia, 1999)'
_computing_structure_refinement 'SHELXL97 (Sheldrick, 2008)'
_computing_structure_solution 'SHELXS97 (Sheldrick, 2008)'
_diffrn_ambient_temperature 298(2)
_diffrn_measured_fraction_theta_full 0.995
_diffrn_measured_fraction_theta_max 0.995
_diffrn_measurement_device_type 'Bruker APEXII CCD area-detector'
_diffrn_measurement_method '\f and \w'
_diffrn_radiation_monochromator graphite
_diffrn_radiation_source 'fine-focus sealed tube'
_diffrn_radiation_type MoK\a
_diffrn_radiation_wavelength 0.71073
_diffrn_reflns_av_R_equivalents 0.0260
_diffrn_reflns_av_sigmaI/netI 0.0172
_diffrn_reflns_limit_h_max 12
_diffrn_reflns_limit_h_min -11
_diffrn_reflns_limit_k_max 14
_diffrn_reflns_limit_k_min -14
_diffrn_reflns_limit_l_max 5
_diffrn_reflns_limit_l_min -5
_diffrn_reflns_number 3977
_diffrn_reflns_theta_full 25.10
_diffrn_reflns_theta_max 25.10
_diffrn_reflns_theta_min 2.58
_diffrn_standards_number 0
_exptl_absorpt_coefficient_mu 0.141
_exptl_absorpt_correction_T_max 0.9860
_exptl_absorpt_correction_T_min 0.9750
_exptl_absorpt_correction_type multi-scan
_exptl_absorpt_process_details '(SADABS; Bruker, 2005)'
_exptl_crystal_colour colorless
_exptl_crystal_density_diffrn 1.730
_exptl_crystal_density_method 'not measured'
_exptl_crystal_description prism
_exptl_crystal_F_000 340
_exptl_crystal_size_max 0.18
_exptl_crystal_size_mid 0.13
_exptl_crystal_size_min 0.10
_refine_diff_density_max 0.182
_refine_diff_density_min -0.242
_refine_ls_extinction_method none
_refine_ls_goodness_of_fit_ref 1.111
_refine_ls_hydrogen_treatment constr
_refine_ls_matrix_type full
_refine_ls_number_parameters 59
_refine_ls_number_reflns 616
_refine_ls_number_restraints 0
_refine_ls_restrained_S_all 1.111
_refine_ls_R_factor_all 0.0382
_refine_ls_R_factor_gt 0.0321
_refine_ls_shift/su_max_lt 0.001
_refine_ls_shift/su_mean 0.000
_refine_ls_structure_factor_coef Fsqd
_refine_ls_weighting_details 'calc w=1/[\s^2^(Fo^2^)+(0.049P)^2^+0.1538P] where P=(Fo^2^+2Fc^2^)/3'
_refine_ls_weighting_scheme calc
_refine_ls_wR_factor_gt 0.0841
_refine_ls_wR_factor_ref 0.0889
_reflns_number_gt 528
_reflns_number_total 616
_reflns_threshold_expression I>2\s(I)
_cod_data_source_file sj2521.cif
_cod_data_source_block I
_cod_original_cell_volume 626.2(3)
_cod_original_sg_symbol_H-M 'P m m n'
_cod_database_code 2219433
_cod_database_fobs_code 2219433

loop_
_symmetry_equiv_pos_as_xyz
'x, y, z'
'-x+1/2, -y+1/2, z'
'-x, y+1/2, -z'
'x+1/2, -y, -z'
'-x, -y, -z'
'x-1/2, y-1/2, -z'
'x, -y-1/2, z'
'-x-1/2, y, z'

loop_
_atom_site_type_symbol
_atom_site_label
_atom_site_fract_x
_atom_site_fract_y
_atom_site_fract_z
_atom_site_U_iso_or_equiv
_atom_site_adp_type
_atom_site_calc_flag
_atom_site_refinement_flags
_atom_site_occupancy
O O1W 0.2500 0.7500 0.5795(5) 0.0492(7) Uani d S 1
H H1WA 0.3096 0.7500 0.4574 0.059 Uiso d SR 1
C C1 0.56573(14) 0.59339(12) 0.2017(3) 0.0263(4) Uani d . 1
C C2 0.7500 0.49067(16) 0.0938(4) 0.0272(5) Uani d S 1
H H2 0.7500 0.4252 -0.0191 0.033 Uiso calc SR 1
C C3 0.7500 0.59750(16) -0.0774(4) 0.0254(5) Uani d S 1
H H3 0.7500 0.5819 -0.2714 0.030 Uiso calc SR 1
C C4 0.5795(2) 0.7500 -0.1105(4) 0.0265(5) Uani d S 1
H H4A 0.5977 0.7500 -0.3027 0.032 Uiso calc SR 1
H H4B 0.4859 0.7500 -0.0883 0.032 Uiso calc SR 1
N N1 0.63278(12) 0.50102(10) 0.2503(3) 0.0336(4) Uani d . 1
H H1 0.6077 0.4527 0.3646 0.040 Uiso calc R 1
N N2 0.63117(12) 0.65109(9) 0.0058(2) 0.0290(4) Uani d . 1
O O1 0.46406(10) 0.62196(9) 0.3073(2) 0.0341(3) Uani d . 1

loop_
_atom_site_aniso_label
_atom_site_aniso_U_11
_atom_site_aniso_U_22
_atom_site_aniso_U_33
_atom_site_aniso_U_12
_atom_site_aniso_U_13
_atom_site_aniso_U_23
O1W 0.0359(14) 0.0614(16) 0.0504(16) 0.000 0.000 0.000
C1 0.0257(8) 0.0270(8) 0.0263(9) -0.0046(6) -0.0020(6) -0.0024(6)
C2 0.0257(11) 0.0248(10) 0.0312(12) 0.000 0.000 -0.0036(9)
C3 0.0239(11) 0.0281(10) 0.0241(11) 0.000 0.000 -0.0033(9)
C4 0.0243(11) 0.0290(10) 0.0262(11) 0.000 -0.0049(8) 0.000
N1 0.0328(8) 0.0307(7) 0.0374(8) 0.0027(6) 0.0088(6) 0.0078(5)
N2 0.0245(7) 0.0306(7) 0.0319(7) 0.0024(5) 0.0038(6) 0.0038(5)
O1 0.0291(6) 0.0352(6) 0.0380(7) 0.0024(5) 0.0081(5) 0.0019(5)

loop_
_atom_type_symbol
_atom_type_description
_atom_type_scat_dispersion_real
_atom_type_scat_dispersion_imag
_atom_type_scat_source
C C 0.0033 0.0016 'International Tables Vol C Tables 4.2.6.8 and 6.1.1.4'
H H 0.0000 0.0000 'International Tables Vol C Tables 4.2.6.8 and 6.1.1.4'
N N 0.0061 0.0033 'International Tables Vol C Tables 4.2.6.8 and 6.1.1.4'
O O 0.0106 0.0060 'International Tables Vol C Tables 4.2.6.8 and 6.1.1.4'

loop_
_geom_angle_atom_site_label_1
_geom_angle_atom_site_label_2
_geom_angle_atom_site_label_3
_geom_angle_site_symmetry_1
_geom_angle
O1 C1 N1 . 127.08(14)
O1 C1 N2 . 124.95(14)
N1 C1 N2 . 107.97(13)
N1 C2 N1 8_755 113.86(18)
N1 C2 C3 8_755 102.59(11)
N1 C2 C3 . 102.59(11)
N1 C2 H2 8_755 112.3
N1 C2 H2 . 112.3
C3 C2 H2 . 112.3
N2 C3 N2 8_755 115.16(17)
N2 C3 C2 8_755 103.14(11)
N2 C3 C2 . 103.14(11)
N2 C3 H3 8_755 111.6
N2 C3 H3 . 111.6
C2 C3 H3 . 111.6
N2 C4 N2 7_575 114.35(17)
N2 C4 H4A 7_575 108.7
N2 C4 H4A . 108.7
N2 C4 H4B 7_575 108.7
N2 C4 H4B . 108.7
H4A C4 H4B . 107.6
C1 N1 C2 . 113.98(14)
C1 N1 H1 . 123.0
C2 N1 H1 . 123.0
C1 N2 C4 . 122.23(14)
C1 N2 C3 . 112.29(13)
C4 N2 C3 . 125.37(15)

loop_
_geom_bond_atom_site_label_1
_geom_bond_atom_site_label_2
_geom_bond_site_symmetry_2
_geom_bond_distance
O1W H1WA . 0.8616
C1 O1 . 1.2214(17)
C1 N1 . 1.350(2)
C1 N2 . 1.3774(19)
C2 N1 8_755 1.4395(17)
C2 N1 . 1.4395(17)
C2 C3 . 1.563(3)
C2 H2 . 0.9800
C3 N2 8_755 1.4487(16)
C3 N2 . 1.4487(16)
C3 H3 . 0.9800
C4 N2 7_575 1.4461(16)
C4 N2 . 1.4461(16)
C4 H4A . 0.9700
C4 H4B . 0.9700
N1 H1 . 0.8600

loop_
_geom_hbond_atom_site_label_D
_geom_hbond_atom_site_label_H
_geom_hbond_atom_site_label_A
_geom_hbond_site_symmetry_A
_geom_hbond_distance_DH
_geom_hbond_distance_HA
_geom_hbond_distance_DA
_geom_hbond_angle_DHA
N1 H1 O1 5_666 0.86 2.01 2.8417(17) 163.5
O1W H1WA O1 7_575 0.86 2.36 3.0241(17) 134.6
O1W H1WA O1 . 0.86 2.36 3.0241(17) 134.6

loop_
_geom_torsion_atom_site_label_1
_geom_torsion_atom_site_label_2
_geom_torsion_atom_site_label_3
_geom_torsion_atom_site_label_4
_geom_torsion_site_symmetry_1
_geom_torsion_site_symmetry_4
_geom_torsion
N1 C2 C3 N2 8_755 8_755 0.93(16)
N1 C2 C3 N2 . 8_755 119.26(13)
N1 C2 C3 N2 8_755 . -119.26(13)
N1 C2 C3 N2 . . -0.93(16)
O1 C1 N1 C2 . . -179.74(14)
N2 C1 N1 C2 . . 1.10(18)
N1 C2 N1 C1 8_755 . 110.00(16)
C3 C2 N1 C1 . . -0.06(18)
O1 C1 N2 C4 . . -4.6(2)
N1 C1 N2 C4 . . 174.54(13)
O1 C1 N2 C3 . . 179.04(14)
N1 C1 N2 C3 . . -1.78(18)
N2 C4 N2 C1 7_575 . 98.33(19)
N2 C4 N2 C3 7_575 . -85.8(2)
N2 C3 N2 C1 8_755 . -109.90(16)
C2 C3 N2 C1 . . 1.67(17)
N2 C3 N2 C4 8_755 . 73.9(2)
C2 C3 N2 C4 . . -174.51(14)
